data_7027429
loop_
_publ_author_name
'Bellamy, Dena'
'Brown, Nathan C.'
'Connelly, Neil G.'
'Orpen, A. Guy'

_publ_section_title
;
 The synthesis and structure of a paramagnetic Lewis base adduct of
 antimony pentachloride,
 trans-[MnII(CNSbCl5)(CO)2{P(OEt)3}(dppm)][SbCl6]&#x200A;&#x2020;
;
_journal_issue 18
_journal_name_full 'Journal of the Chemical Society, Dalton Transactions'
_journal_page_first 3191
_journal_paper_doi 10.1039/a902481f
_journal_year 1999
_chemical_formula_sum 'C35 H39 Cl13 Mn N O5 P3 Sb2'
_chemical_formula_weight 1405.60
_chemical_name_systematic
; 
 ? 
;
_space_group_IT_number 14
_symmetry_cell_setting monoclinic
_symmetry_space_group_name_Hall '-P 2yn'
_symmetry_space_group_name_H-M 'P 1 21/n 1'
_atom_sites_solution_hydrogens geom
_atom_sites_solution_primary direct
_atom_sites_solution_secondary difmap
_audit_creation_method SHELXL
_cell_angle_alpha 90.00
_cell_angle_beta 97.95(3)
_cell_angle_gamma 90.00
_cell_formula_units_Z 4
_cell_length_a 16.267(3)
_cell_length_b 13.822(3)
_cell_length_c 24.993(5)
_cell_measurement_temperature 293(2)
_cell_volume 5565(2)
_computing_structure_refinement 'SHELXL-93 (Sheldrick, 1993)'
_computing_structure_solution 'SHELXS-86 (Sheldrick, 1990)'
_diffrn_ambient_temperature 293(2)
_diffrn_radiation_monochromator graphite
_diffrn_radiation_source 'fine-focus sealed tube'
_diffrn_radiation_type MoK\a
_diffrn_radiation_wavelength 0.71073
_diffrn_reflns_av_R_equivalents 0.0321
_diffrn_reflns_av_sigmaI/netI 0.0272
_diffrn_reflns_limit_h_max 16
_diffrn_reflns_limit_h_min -18
_diffrn_reflns_limit_k_max 15
_diffrn_reflns_limit_k_min -9
_diffrn_reflns_limit_l_max 26
_diffrn_reflns_limit_l_min -27
_diffrn_reflns_number 21246
_diffrn_reflns_theta_max 23.29
_diffrn_reflns_theta_min 1.41
_exptl_absorpt_coefficient_mu 1.934
_exptl_absorpt_correction_T_max .679
_exptl_absorpt_correction_T_min .419
_exptl_absorpt_correction_type empirical
_exptl_crystal_density_diffrn 1.678
_exptl_crystal_F_000 2756
_exptl_crystal_size_max .3
_exptl_crystal_size_mid .2
_exptl_crystal_size_min .2
_refine_diff_density_max 0.924
_refine_diff_density_min -0.753
_refine_diff_density_rms 0.081
_refine_ls_extinction_method none
_refine_ls_goodness_of_fit_all 1.111
_refine_ls_goodness_of_fit_obs 1.099
_refine_ls_matrix_type full
_refine_ls_number_parameters 539
_refine_ls_number_reflns 7940
_refine_ls_number_restraints 0
_refine_ls_restrained_S_all 1.116
_refine_ls_restrained_S_obs 1.099
_refine_ls_R_factor_all 0.0585
_refine_ls_R_factor_obs 0.0476
_refine_ls_shift/esd_max 0.005
_refine_ls_shift/esd_mean 0.000
_refine_ls_structure_factor_coef Fsqd
_refine_ls_weighting_details 'w=1/[\s^2^(Fo^2^)+(0.0550P)^2^+16.3736P] where P=(Fo^2^+2Fc^2^)/3'
_refine_ls_weighting_scheme calc
_refine_ls_wR_factor_all 0.1334
_refine_ls_wR_factor_obs 0.1205
_reflns_number_observed 6754
_reflns_number_total 7948
_reflns_observed_criterion >2sigma(I)
_cod_data_source_file 902481Fsup1.cif
_cod_data_source_block nabs
_cod_depositor_comments
;
The following automatic conversions were performed:

'_refine_ls_weighting_scheme' value 'calc
w=1/[\s^2^(Fo^2^)+(0.0550P)^2^+16.3736P] where P=(Fo^2^+2Fc^2^)/3'
was changed to 'calc'. New tag '_refine_ls_weighting_details' was
created. The value of the new tag was set to
'w=1/[\s^2^(Fo^2^)+(0.0550P)^2^+16.3736P] where P=(Fo^2^+2Fc^2^)/3'.

Automatic conversion script
Id: cif_fix_values 3143 2015-03-26 13:38:13Z robertas 

2018-02-23
Z value and formula fixed to values more according to usual
chemical conventions.                 miguel
;
_cod_original_formula_sum 'C140 H156 Cl52 Mn4 N4 O20 P12 Sb8'
_cod_original_formula_weight 5623.49
_cod_original_formula_units_Z 1
_cod_original_cell_volume 5565.7(19)
_cod_original_sg_symbol_H-M P2(1)/n
_cod_database_code 7027429

loop_
_symmetry_equiv_pos_as_xyz
'x, y, z'
'-x+1/2, y+1/2, -z+1/2'
'-x, -y, -z'
'x-1/2, -y-1/2, z-1/2'

loop_
_atom_site_aniso_label
_atom_site_aniso_U_11
_atom_site_aniso_U_22
_atom_site_aniso_U_33
_atom_site_aniso_U_23
_atom_site_aniso_U_13
_atom_site_aniso_U_12
Sb1 0.0639(3) 0.0614(3) 0.0693(3) 0.0118(2) 0.0112(2) -0.0138(2)
Sb2 0.0630(3) 0.0601(3) 0.0636(3) 0.0031(2) 0.0053(2) -0.0037(2)
Mn1 0.0430(5) 0.0416(5) 0.0487(5) 0.0014(4) 0.0062(4) -0.0017(4)
P1 0.0419(8) 0.0449(8) 0.0508(9) -0.0014(7) 0.0063(6) 0.0008(7)
P2 0.0430(8) 0.0403(8) 0.0527(9) 0.0000(7) 0.0088(7) -0.0013(6)
P3 0.0572(10) 0.0643(11) 0.0574(10) 0.0072(8) -0.0006(8) -0.0012(8)
Cl1 0.129(2) 0.104(2) 0.123(2) 0.048(2) -0.035(2) -0.017(2)
Cl2 0.119(2) 0.122(2) 0.111(2) 0.028(2) 0.0141(15) -0.063(2)
Cl3 0.0934(15) 0.0884(15) 0.118(2) -0.0182(13) 0.0272(13) 0.0029(12)
Cl4 0.150(3) 0.166(3) 0.125(2) -0.056(2) 0.068(2) -0.038(2)
Cl5 0.0621(11) 0.0935(15) 0.124(2) 0.0234(13) -0.0038(11) 0.0040(10)
Cl6 0.152(2) 0.0605(13) 0.133(2) 0.0038(13) -0.002(2) 0.0104(14)
Cl7 0.159(2) 0.125(2) 0.0653(14) 0.0052(13) 0.0173(14) -0.024(2)
Cl8 0.206(3) 0.0617(13) 0.110(2) -0.0014(12) 0.029(2) -0.018(2)
Cl9 0.135(2) 0.105(2) 0.0717(13) 0.0018(12) 0.0293(13) -0.0014(15)
Cl10 0.0657(13) 0.138(2) 0.134(2) -0.003(2) 0.0044(13) 0.0042(13)
Cl11 0.0698(14) 0.179(3) 0.170(3) -0.025(2) -0.006(2) -0.012(2)
Cl12 0.231(7) 0.399(11) 0.402(11) 0.228(10) -0.001(7) 0.019(7)
Cl13 0.256(6) 0.276(7) 0.222(6) 0.064(5) 0.067(5) -0.008(5)
O1 0.099(4) 0.087(4) 0.069(3) -0.012(3) 0.029(3) 0.011(3)
O2 0.074(3) 0.076(3) 0.087(4) -0.018(3) 0.021(3) 0.014(3)
O3 0.069(3) 0.115(5) 0.091(4) 0.014(3) 0.001(3) 0.035(3)
O4 0.089(4) 0.083(4) 0.095(4) 0.013(3) -0.030(3) -0.025(3)
O5 0.096(4) 0.117(5) 0.066(3) 0.019(3) 0.015(3) 0.000(3)
N1 0.062(3) 0.062(4) 0.071(4) 0.012(3) 0.006(3) -0.013(3)
C1 0.055(4) 0.059(4) 0.054(4) 0.003(3) 0.007(3) -0.007(3)
C2 0.044(3) 0.051(4) 0.063(4) 0.007(3) 0.004(3) -0.001(3)
C3 0.046(3) 0.048(4) 0.060(4) 0.003(3) 0.003(3) 0.004(3)
C4 0.052(3) 0.051(4) 0.051(3) 0.002(3) 0.009(3) 0.000(3)
C5 0.045(3) 0.060(4) 0.067(4) -0.014(3) 0.001(3) 0.004(3)
C6 0.056(4) 0.122(7) 0.075(5) -0.005(5) 0.014(4) 0.003(4)
C7 0.060(5) 0.204(13) 0.099(7) -0.027(8) 0.025(5) 0.013(7)
C8 0.076(6) 0.161(11) 0.129(9) -0.054(9) 0.001(7) 0.050(7)
C9 0.080(6) 0.089(7) 0.138(9) -0.026(6) -0.007(6) 0.027(5)
C10 0.052(4) 0.062(4) 0.108(6) -0.004(4) 0.009(4) 0.011(3)
C11 0.046(3) 0.055(4) 0.058(4) -0.004(3) 0.010(3) 0.004(3)
C12 0.084(5) 0.055(4) 0.068(5) -0.005(3) -0.001(4) -0.011(4)
C13 0.124(7) 0.063(5) 0.092(7) -0.016(5) 0.000(5) -0.008(5)
C14 0.123(8) 0.085(7) 0.078(6) -0.035(5) 0.003(5) -0.001(5)
C15 0.128(8) 0.099(7) 0.053(5) -0.010(4) 0.002(4) -0.012(6)
C16 0.092(5) 0.066(5) 0.064(5) -0.004(4) 0.001(4) -0.005(4)
C17 0.055(4) 0.044(3) 0.057(4) 0.003(3) 0.014(3) -0.002(3)
C18 0.070(4) 0.058(4) 0.073(5) 0.000(4) 0.017(4) 0.007(4)
C19 0.105(6) 0.063(5) 0.092(6) 0.001(4) 0.034(5) 0.024(5)
C20 0.124(8) 0.056(5) 0.098(7) -0.021(4) 0.038(6) 0.000(5)
C21 0.108(7) 0.081(6) 0.079(6) -0.022(5) 0.011(5) -0.020(5)
C22 0.072(5) 0.066(5) 0.087(5) -0.019(4) 0.010(4) -0.009(4)
C23 0.047(3) 0.046(3) 0.066(4) 0.001(3) 0.017(3) -0.009(3)
C24 0.078(5) 0.066(5) 0.114(7) 0.022(5) 0.042(5) 0.007(4)
C25 0.104(7) 0.080(6) 0.130(8) 0.026(5) 0.064(6) 0.003(5)
C26 0.090(6) 0.084(6) 0.138(8) -0.004(6) 0.062(6) -0.018(5)
C27 0.051(4) 0.087(6) 0.141(8) -0.014(6) 0.026(5) 0.008(4)
C28 0.050(4) 0.063(4) 0.088(5) 0.005(4) 0.017(3) -0.006(3)
C29 0.300(23) 0.311(24) 0.176(15) 0.092(15) 0.083(15) 0.242(21)
C30 0.357(27) 0.351(28) 0.146(13) 0.044(15) 0.084(15) 0.282(25)
C31 0.196(14) 0.137(11) 0.211(16) 0.033(10) -0.131(13) -0.057(11)
C32 0.201(15) 0.171(14) 0.178(14) 0.052(11) -0.085(12) -0.098(12)
C33 0.203(14) 0.150(11) 0.088(7) 0.011(7) 0.025(8) 0.050(10)
C35 0.124(12) 0.562(46) 0.170(16) 0.101(22) -0.004(11) -0.121(20)

loop_
_atom_site_label
_atom_site_type_symbol
_atom_site_fract_x
_atom_site_fract_y
_atom_site_fract_z
_atom_site_U_iso_or_equiv
_atom_site_thermal_displace_type
_atom_site_occupancy
_atom_site_calc_flag
_atom_site_refinement_flags
Sb1 Sb 0.12734(3) 0.33643(3) 0.12599(2) 0.0647(2) Uani 1 d .
Sb2 Sb 0.77377(3) 0.97119(3) 0.14394(2) 0.0625(2) Uani 1 d .
Mn1 Mn 0.32429(5) 0.62199(6) 0.08629(3) 0.0444(2) Uani 1 d .
P1 P 0.22348(9) 0.66935(11) 0.01418(6) 0.0459(4) Uani 1 d .
P2 P 0.37188(9) 0.76613(11) 0.05082(6) 0.0452(4) Uani 1 d .
P3 P 0.43373(11) 0.58305(14) 0.15242(7) 0.0604(4) Uani 1 d .
Cl1 Cl 0.2306(2) 0.2667(2) 0.18818(12) 0.1235(10) Uani 1 d .
Cl2 Cl 0.0302(2) 0.2169(2) 0.13785(11) 0.1175(9) Uani 1 d .
Cl3 Cl 0.17921(14) 0.2534(2) 0.05642(11) 0.0986(7) Uani 1 d .
Cl4 Cl 0.0899(2) 0.4354(3) 0.19339(13) 0.1420(12) Uani 1 d .
Cl5 Cl 0.03786(12) 0.4196(2) 0.06105(10) 0.0947(7) Uani 1 d .
Cl6 Cl 0.7794(2) 0.8019(2) 0.13931(12) 0.1169(9) Uani 1 d .
Cl7 Cl 0.7609(2) 0.9647(2) 0.23620(9) 0.1164(9) Uani 1 d .
Cl8 Cl 0.7712(2) 1.1420(2) 0.14760(11) 0.1252(10) Uani 1 d .
Cl9 Cl 0.7867(2) 0.9782(2) 0.05092(9) 0.1024(7) Uani 1 d .
Cl10 Cl 0.62978(14) 0.9688(2) 0.12191(12) 0.1134(8) Uani 1 d .
Cl11 Cl 0.9197(2) 0.9759(3) 0.16555(15) 0.1420(12) Uani 1 d .
Cl12 Cl 1.0607(5) 0.7060(7) 0.2359(4) 0.348(5) Uani 1 d .
Cl13 Cl 0.9156(4) 0.6714(5) 0.2726(3) 0.248(3) Uani 1 d .
O1 O 0.2503(3) 0.7424(4) 0.1672(2) 0.083(2) Uani 1 d .
O2 O 0.4063(3) 0.5062(4) 0.0081(2) 0.0780(14) Uani 1 d .
O3 O 0.4994(3) 0.5165(5) 0.1299(2) 0.093(2) Uani 1 d .
O4 O 0.4805(3) 0.6754(4) 0.1734(2) 0.093(2) Uani 1 d .
O5 O 0.4143(4) 0.5219(5) 0.2014(2) 0.092(2) Uani 1 d .
N1 N 0.2185(4) 0.4475(4) 0.1147(2) 0.0653(15) Uani 1 d .
C1 C 0.2774(4) 0.6970(5) 0.1363(3) 0.056(2) Uani 1 d .
C2 C 0.3752(4) 0.5499(5) 0.0377(3) 0.0533(15) Uani 1 d .
C3 C 0.2600(4) 0.5102(5) 0.1051(3) 0.0519(14) Uani 1 d .
C4 C 0.2913(4) 0.7622(4) -0.0084(2) 0.0513(14) Uani 1 d .
H4A H 0.2630(4) 0.8238(4) -0.0146(2) 0.062 Uiso 1 calc R
H4B H 0.3136(4) 0.7426(4) -0.0408(2) 0.062 Uiso 1 calc R
C5 C 0.1293(4) 0.7275(5) 0.0276(3) 0.058(2) Uani 1 d .
C6 C 0.0891(4) 0.6943(7) 0.0683(3) 0.084(2) Uani 1 d .
H6A H 0.1094(4) 0.6410(7) 0.0887(3) 0.101 Uiso 1 calc R
C7 C 0.0168(5) 0.7416(10) 0.0791(4) 0.120(4) Uani 1 d .
H7A H -0.0107(5) 0.7206(10) 0.1072(4) 0.143 Uiso 1 calc R
C8 C -0.0129(6) 0.8185(10) 0.0481(5) 0.124(4) Uani 1 d .
H8A H -0.0608(6) 0.8493(10) 0.0555(5) 0.148 Uiso 1 calc R
C9 C 0.0249(6) 0.8508(7) 0.0073(5) 0.105(3) Uani 1 d .
H9A H 0.0031(6) 0.9029(7) -0.0137(5) 0.125 Uiso 1 calc R
C10 C 0.0974(4) 0.8051(5) -0.0034(3) 0.074(2) Uani 1 d .
H10A H 0.1245(4) 0.8271(5) -0.0315(3) 0.089 Uiso 1 calc R
C11 C 0.1967(4) 0.5865(5) -0.0420(3) 0.0531(15) Uani 1 d .
C12 C 0.1931(5) 0.4900(5) -0.0342(3) 0.070(2) Uani 1 d .
H12A H 0.2029(5) 0.4652(5) 0.0007(3) 0.084 Uiso 1 calc R
C13 C 0.1751(6) 0.4279(6) -0.0773(4) 0.094(3) Uani 1 d .
H13A H 0.1736(6) 0.3615(6) -0.0714(4) 0.113 Uiso 1 calc R
C14 C 0.1597(6) 0.4632(7) -0.1280(4) 0.096(3) Uani 1 d .
H14A H 0.1495(6) 0.4208(7) -0.1570(4) 0.116 Uiso 1 calc R
C15 C 0.1591(6) 0.5599(7) -0.1370(3) 0.094(3) Uani 1 d .
H15A H 0.1454(6) 0.5840(7) -0.1719(3) 0.113 Uiso 1 calc R
C16 C 0.1789(5) 0.6226(6) -0.0939(3) 0.075(2) Uani 1 d .
H16A H 0.1801(5) 0.6890(6) -0.0998(3) 0.090 Uiso 1 calc R
C17 C 0.3595(4) 0.8762(4) 0.0880(2) 0.0512(14) Uani 1 d .
C18 C 0.2864(4) 0.9290(5) 0.0808(3) 0.066(2) Uani 1 d .
H18A H 0.2422(4) 0.9096(5) 0.0555(3) 0.080 Uiso 1 calc R
C19 C 0.2801(6) 1.0114(6) 0.1119(4) 0.085(2) Uani 1 d .
H19A H 0.2322(6) 1.0488(6) 0.1063(4) 0.102 Uiso 1 calc R
C20 C 0.3433(7) 1.0373(6) 0.1502(4) 0.091(3) Uani 1 d .
H20A H 0.3382(7) 1.0923(6) 0.1710(4) 0.109 Uiso 1 calc R
C21 C 0.4149(6) 0.9833(6) 0.1589(3) 0.090(3) Uani 1 d .
H21A H 0.4578(6) 1.0007(6) 0.1858(3) 0.108 Uiso 1 calc R
C22 C 0.4224(5) 0.9029(5) 0.1272(3) 0.075(2) Uani 1 d .
H22A H 0.4708(5) 0.8664(5) 0.1325(3) 0.090 Uiso 1 calc R
C23 C 0.4695(4) 0.7802(4) 0.0249(3) 0.0521(15) Uani 1 d .
C24 C 0.4761(5) 0.8565(6) -0.0100(4) 0.083(2) Uani 1 d .
H24A H 0.4312(5) 0.8978(6) -0.0191(4) 0.100 Uiso 1 calc R
C25 C 0.5484(6) 0.8717(7) -0.0314(4) 0.100(3) Uani 1 d .
H25A H 0.5529(6) 0.9240(7) -0.0542(4) 0.120 Uiso 1 calc R
C26 C 0.6122(6) 0.8110(7) -0.0192(4) 0.100(3) Uani 1 d .
H26A H 0.6601(6) 0.8200(7) -0.0350(4) 0.120 Uiso 1 calc R
C27 C 0.6085(5) 0.7357(7) 0.0161(4) 0.092(3) Uani 1 d .
H27A H 0.6542(5) 0.6956(7) 0.0251(4) 0.111 Uiso 1 calc R
C28 C 0.5352(4) 0.7197(5) 0.0385(3) 0.066(2) Uani 1 d .
H28A H 0.5316(4) 0.6686(5) 0.0623(3) 0.079 Uiso 1 calc R
C29 C 0.5483(12) 0.4409(15) 0.1530(7) 0.257(12) Uani 1 d .
H29A H 0.5917(12) 0.4684(15) 0.1791(7) 0.309 Uiso 1 calc R
H29B H 0.5141(12) 0.4008(15) 0.1728(7) 0.309 Uiso 1 calc R
C30 C 0.5857(13) 0.3815(16) 0.1191(6) 0.280(14) Uani 1 d .
H30A H 0.5956(148) 0.3191(59) 0.1356(48) 0.420 Uiso 1 calc R
H30B H 0.6376(78) 0.4094(93) 0.1128(84) 0.420 Uiso 1 calc R
H30C H 0.5501(72) 0.3747(154) 0.0853(40) 0.420 Uiso 1 calc R
C31 C 0.5570(9) 0.6759(10) 0.2133(6) 0.196(8) Uani 1 d .
H31A H 0.5456(9) 0.6417(10) 0.2453(6) 0.235 Uiso 1 calc R
H31B H 0.5996(9) 0.6399(10) 0.1982(6) 0.235 Uiso 1 calc R
C32 C 0.5865(9) 0.7602(11) 0.2277(6) 0.193(8) Uani 1 d .
H32A H 0.6288(64) 0.7535(15) 0.2583(38) 0.290 Uiso 1 calc R
H32B H 0.5427(20) 0.8005(35) 0.2372(56) 0.290 Uiso 1 calc R
H32C H 0.6099(81) 0.7891(46) 0.1983(21) 0.290 Uiso 1 calc R
C33 C 0.3626(9) 0.5470(10) 0.2384(5) 0.147(5) Uani 1 d .
H33A H 0.3079(9) 0.5607(10) 0.2192(5) 0.176 Uiso 1 calc R
H33B H 0.3833(9) 0.6059(10) 0.2566(5) 0.176 Uiso 1 calc R
C34 C 0.3551(8) 0.4748(9) 0.2782(5) 0.129(4) Uiso 1 d .
H34A H 0.3024(25) 0.4811(43) 0.2909(27) 0.194 Uiso 1 calc R
H34B H 0.3988(35) 0.4826(42) 0.3079(18) 0.194 Uiso 1 calc R
H34C H 0.3591(58) 0.4118(9) 0.2625(11) 0.194 Uiso 1 calc R
C35 C 0.9719(10) 0.7125(21) 0.2345(7) 0.288(15) Uani 1 d .
H35B H 0.9492(10) 0.6878(21) 0.1992(7) 0.345 Uiso 1 calc R
H35A H 0.9602(10) 0.7814(21) 0.2334(7) 0.345 Uiso 1 calc R

loop_
_atom_type_symbol
_atom_type_description
_atom_type_scat_dispersion_real
_atom_type_scat_dispersion_imag
_atom_type_scat_source
C C 0.0033 0.0016 'International Tables Vol C Tables 4.2.6.8 and 6.1.1.4'
H H 0.0000 0.0000 'International Tables Vol C Tables 4.2.6.8 and 6.1.1.4'
N N 0.0061 0.0033 'International Tables Vol C Tables 4.2.6.8 and 6.1.1.4'
O O 0.0106 0.0060 'International Tables Vol C Tables 4.2.6.8 and 6.1.1.4'
P P 0.1023 0.0942 'International Tables Vol C Tables 4.2.6.8 and 6.1.1.4'
Cl Cl 0.1484 0.1585 'International Tables Vol C Tables 4.2.6.8 and 6.1.1.4'
Mn Mn 0.3368 0.7283 'International Tables Vol C Tables 4.2.6.8 and 6.1.1.4'
Sb Sb -0.5866 1.5461 'International Tables Vol C Tables 4.2.6.8 and 6.1.1.4'

loop_
_geom_angle_atom_site_label_1
_geom_angle_atom_site_label_2
_geom_angle_atom_site_label_3
_geom_angle
N1 Sb1 Cl4 86.0(2)
N1 Sb1 Cl5 86.2(2)
Cl4 Sb1 Cl5 90.77(13)
N1 Sb1 Cl1 86.4(2)
Cl4 Sb1 Cl1 89.83(14)
Cl5 Sb1 Cl1 172.46(9)
N1 Sb1 Cl2 179.7(2)
Cl4 Sb1 Cl2 94.32(11)
Cl5 Sb1 Cl2 93.97(9)
Cl1 Sb1 Cl2 93.48(10)
N1 Sb1 Cl3 85.9(2)
Cl4 Sb1 Cl3 171.83(10)
Cl5 Sb1 Cl3 88.80(9)
Cl1 Sb1 Cl3 89.55(11)
Cl2 Sb1 Cl3 93.86(10)
Cl10 Sb2 Cl6 91.11(11)
Cl10 Sb2 Cl7 90.46(11)
Cl6 Sb2 Cl7 91.12(10)
Cl10 Sb2 Cl11 179.09(12)
Cl6 Sb2 Cl11 89.66(12)
Cl7 Sb2 Cl11 90.01(13)
Cl10 Sb2 Cl8 90.02(12)
Cl6 Sb2 Cl8 178.56(11)
Cl7 Sb2 Cl8 89.76(10)
Cl11 Sb2 Cl8 89.20(13)
Cl10 Sb2 Cl9 89.49(11)
Cl6 Sb2 Cl9 89.04(10)
Cl7 Sb2 Cl9 179.83(9)
Cl11 Sb2 Cl9 90.04(12)
Cl8 Sb2 Cl9 90.07(9)
C2 Mn1 C1 177.6(3)
C2 Mn1 C3 92.0(3)
C1 Mn1 C3 89.8(3)
C2 Mn1 P3 88.5(2)
C1 Mn1 P3 89.8(2)
C3 Mn1 P3 91.6(2)
C2 Mn1 P2 90.5(2)
C1 Mn1 P2 88.2(2)
C3 Mn1 P2 166.4(2)
P3 Mn1 P2 101.81(7)
C2 Mn1 P1 88.6(2)
C1 Mn1 P1 93.0(2)
C3 Mn1 P1 93.7(2)
P3 Mn1 P1 173.98(7)
P2 Mn1 P1 72.97(6)
C5 P1 C11 107.8(3)
C5 P1 C4 108.0(3)
C11 P1 C4 107.1(3)
C5 P1 Mn1 120.1(2)
C11 P1 Mn1 118.9(2)
C4 P1 Mn1 92.6(2)
C23 P2 C17 105.0(3)
C23 P2 C4 106.2(3)
C17 P2 C4 108.7(3)
C23 P2 Mn1 125.3(2)
C17 P2 Mn1 116.9(2)
C4 P2 Mn1 92.5(2)
O4 P3 O5 109.0(3)
O4 P3 O3 106.1(4)
O5 P3 O3 100.7(3)
O4 P3 Mn1 110.2(2)
O5 P3 Mn1 117.9(2)
O3 P3 Mn1 112.0(2)
C29 O3 P3 132.1(8)
C31 O4 P3 124.2(7)
C33 O5 P3 127.0(7)
C3 N1 Sb1 172.8(5)
O1 C1 Mn1 178.7(6)
O2 C2 Mn1 179.9(5)
N1 C3 Mn1 176.1(5)
P1 C4 P2 99.5(3)
C6 C5 C10 119.9(7)
C6 C5 P1 119.7(6)
C10 C5 P1 120.3(6)
C5 C6 C7 119.1(9)
C8 C7 C6 119.6(10)
C9 C8 C7 122.0(9)
C8 C9 C10 118.9(10)
C5 C10 C9 120.4(9)
C12 C11 C16 118.9(6)
C12 C11 P1 121.5(5)
C16 C11 P1 119.6(5)
C11 C12 C13 120.9(7)
C14 C13 C12 120.0(8)
C13 C14 C15 120.7(8)
C14 C15 C16 119.4(8)
C11 C16 C15 120.0(8)
C22 C17 C18 119.6(6)
C22 C17 P2 118.1(5)
C18 C17 P2 122.1(5)
C17 C18 C19 119.2(7)
C20 C19 C18 120.4(8)
C19 C20 C21 120.8(8)
C20 C21 C22 119.1(8)
C17 C22 C21 120.9(8)
C28 C23 C24 119.9(6)
C28 C23 P2 122.8(5)
C24 C23 P2 117.2(5)
C25 C24 C23 120.5(8)
C26 C25 C24 119.7(8)
C25 C26 C27 121.5(8)
C26 C27 C28 119.4(8)
C23 C28 C27 118.9(7)
C30 C29 O3 118.0(14)
C32 C31 O4 115.8(12)
O5 C33 C34 114.2(10)
Cl12 C35 Cl13 130.5(15)

loop_
_geom_bond_atom_site_label_1
_geom_bond_atom_site_label_2
_geom_bond_distance
Sb1 N1 2.180(6)
Sb1 Cl4 2.316(3)
Sb1 Cl5 2.328(2)
Sb1 Cl1 2.333(2)
Sb1 Cl2 2.333(2)
Sb1 Cl3 2.336(2)
Sb2 Cl10 2.331(2)
Sb2 Cl6 2.345(2)
Sb2 Cl7 2.346(2)
Sb2 Cl11 2.361(3)
Sb2 Cl8 2.364(2)
Sb2 Cl9 2.365(2)
Mn1 C2 1.854(7)
Mn1 C1 1.866(7)
Mn1 C3 1.959(7)
Mn1 P3 2.319(2)
Mn1 P2 2.355(2)
Mn1 P1 2.356(2)
P1 C5 1.803(6)
P1 C11 1.817(6)
P1 C4 1.832(6)
P2 C23 1.807(6)
P2 C17 1.808(6)
P2 C4 1.837(6)
P3 O4 1.541(6)
P3 O5 1.556(6)
P3 O3 1.572(6)
Cl12 C35 1.44(2)
Cl13 C35 1.52(2)
O1 C1 1.130(8)
O2 C2 1.127(8)
O3 C29 1.389(13)
O4 C31 1.482(11)
O5 C33 1.378(13)
N1 C3 1.144(8)
C5 C6 1.363(10)
C5 C10 1.381(10)
C6 C7 1.404(12)
C7 C8 1.36(2)
C8 C9 1.34(2)
C9 C10 1.396(11)
C11 C12 1.350(10)
C11 C16 1.382(9)
C12 C13 1.376(11)
C13 C14 1.349(12)
C14 C15 1.356(12)
C15 C16 1.387(11)
C17 C22 1.365(9)
C17 C18 1.386(9)
C18 C19 1.390(11)
C19 C20 1.352(12)
C20 C21 1.377(12)
C21 C22 1.381(11)
C23 C28 1.363(9)
C23 C24 1.382(9)
C24 C25 1.372(11)
C25 C26 1.337(13)
C26 C27 1.370(13)
C27 C28 1.403(10)
C29 C30 1.38(2)
C31 C32 1.29(2)
C33 C34 1.425(15)
